data_2016713
loop_
_publ_author_name
'Stilinovi\'c, Vladimir'
'Kaitner, Branko'

_publ_section_title
;
 Partial ordering of tripivaloylmethane at 110K
;
_journal_coeditor_code GD3228
_journal_issue 8
_journal_name_full 'Acta Crystallographica Section C'
_journal_page_first o450
_journal_page_last o452
_journal_paper_doi 10.1107/S0108270108022129
_journal_volume 64
_journal_year 2008
_chemical_formula_iupac 'C16 H28 O3'
_chemical_formula_moiety 'C16 H28 O3'
_chemical_formula_sum 'C16 H28 O3'
_chemical_formula_weight 268.38
_chemical_name_common tripivaloylmethane
_chemical_name_systematic
;
4-(2,2-dimethylpropanoyl)-2,2,6,6-tetramethylheptane-3,5-dione
;
_space_group_IT_number 143
_symmetry_cell_setting trigonal
_symmetry_space_group_name_Hall 'P 3'
_symmetry_space_group_name_H-M 'P 3'
_audit_creation_method 'WinGX routine CIF_UPDATE'
_cell_angle_alpha 90
_cell_angle_beta 90
_cell_angle_gamma 120
_cell_formula_units_Z 3
_cell_length_a 15.5892(5)
_cell_length_b 15.5892(5)
_cell_length_c 5.6424(3)
_cell_measurement_reflns_used 554
_cell_measurement_temperature 110.0(10)
_cell_measurement_theta_max 32.0
_cell_measurement_theta_min 4.6
_cell_volume 1187.52(8)
_computing_cell_refinement
;
CrysAlis RED (Oxford Diffraction, 2003)
;
_computing_data_collection
;
CrysAlis CCD (Oxford Diffraction, 2003)
;
_computing_data_reduction
;
CrysAlis RED (Oxford Diffraction, 2003)
;
_computing_molecular_graphics 'ORTEP-3 (Farrugia, 1997)'
_computing_publication_material 'WinGX (Farrugia, 1999)'
_computing_structure_refinement 'SHELXL97 (Sheldrick, 2008)'
_computing_structure_solution 'SHELXS97 (Sheldrick, 2008)'
_diffrn_ambient_temperature 110.0(10)
_diffrn_measured_fraction_theta_full 0.997
_diffrn_measured_fraction_theta_max 0.997
_diffrn_measurement_device_type 'Oxford Diffraction Xcalibur CCD'
_diffrn_measurement_method \w
_diffrn_radiation_monochromator graphite
_diffrn_radiation_source 'fine-focus sealed tube'
_diffrn_radiation_type MoK\a
_diffrn_radiation_wavelength 0.71073
_diffrn_reflns_av_R_equivalents 0.0237
_diffrn_reflns_limit_h_max 19
_diffrn_reflns_limit_h_min -19
_diffrn_reflns_limit_k_max 17
_diffrn_reflns_limit_k_min -19
_diffrn_reflns_limit_l_max 7
_diffrn_reflns_limit_l_min -7
_diffrn_reflns_number 9435
_diffrn_reflns_theta_full 26.98
_diffrn_reflns_theta_max 26.98
_diffrn_reflns_theta_min 3.91
_diffrn_standards_number 4
_exptl_absorpt_coefficient_mu 0.076
_exptl_absorpt_correction_type none
_exptl_crystal_colour colourless
_exptl_crystal_density_diffrn 1.126
_exptl_crystal_density_method 'not measured'
_exptl_crystal_description prism
_exptl_crystal_F_000 444
_exptl_crystal_size_max 0.65
_exptl_crystal_size_mid 0.29
_exptl_crystal_size_min 0.22
_refine_diff_density_max 0.342
_refine_diff_density_min -0.29
_refine_ls_extinction_method none
_refine_ls_goodness_of_fit_ref 1.114
_refine_ls_hydrogen_treatment mixed
_refine_ls_matrix_type full
_refine_ls_number_parameters 220
_refine_ls_number_reflns 1728
_refine_ls_number_restraints 1
_refine_ls_restrained_S_all 1.113
_refine_ls_R_factor_gt 0.0545
_refine_ls_shift/su_max 0.004
_refine_ls_structure_factor_coef Fsqd
_refine_ls_weighting_details 'calc w=1/[\s^2^(Fo^2^)+(0.0498P)^2^+0.7674P] where P=(Fo^2^+2Fc^2^)/3'
_refine_ls_weighting_scheme calc
_refine_ls_wR_factor_ref 0.1327
_reflns_number_gt 1597
_reflns_number_total 1725
_reflns_threshold_expression I>2\s(I)
_cod_data_source_file gd3228.cif
_cod_data_source_block I
_cod_database_code 2016713
_cod_database_fobs_code 2016713

loop_
_symmetry_equiv_pos_as_xyz
'x, y, z'
'-y, x-y, z'
'-x+y, -x, z'

loop_
_atom_site_type_symbol
_atom_site_label
_atom_site_fract_x
_atom_site_fract_y
_atom_site_fract_z
_atom_site_U_iso_or_equiv
_atom_site_adp_type
_atom_site_calc_flag
_atom_site_refinement_flags
_atom_site_occupancy
C C11 0 0 0.8437(8) 0.0155(9) Uani d S 1
H H11 0 0 0.67 0.071 Uiso calc SR 1
C C13 0.1971(2) 0.1009(2) 0.8202(5) 0.0241(6) Uani d . 1
O O11 0.10198(16) 0.12907(16) 1.1109(4) 0.0259(5) Uani d . 1
C C12 0.10056(19) 0.0804(2) 0.9419(5) 0.0187(6) Uani d . 1
C C15 0.1847(2) 0.0177(3) 0.6552(6) 0.0318(8) Uani d . 1
H H15A 0.1627 -0.042 0.7451 0.048 Uiso calc R 1
H H15B 0.247 0.0359 0.5813 0.048 Uiso calc R 1
H H15C 0.1365 0.0069 0.5355 0.048 Uiso calc R 1
C C16 0.2320(3) 0.1949(3) 0.6735(7) 0.0408(9) Uani d . 1
H H16A 0.2401 0.2479 0.775 0.061 Uiso calc R 1
H H16B 0.1836 0.1834 0.5538 0.061 Uiso calc R 1
H H16C 0.2941 0.2124 0.5996 0.061 Uiso calc R 1
C C14 0.2726(3) 0.1156(4) 1.0120(7) 0.0459(11) Uani d . 1
H H14A 0.2488 0.0556 1.1015 0.069 Uiso calc R 1
H H14B 0.2817 0.1683 1.1158 0.069 Uiso calc R 1
H H14C 0.3347 0.1321 0.9391 0.069 Uiso calc R 1
C C21 0.3333 0.6667 0.1767(8) 0.0143(9) Uani d S 1
H H21 0.3333 0.6667 0.003 0.05(2) Uiso calc SR 1
C C23 0.5302(2) 0.7687(2) 0.1522(5) 0.0225(6) Uani d . 1
C C22 0.4348(2) 0.6890(2) 0.2719(5) 0.0167(6) Uani d . 1
O O21 0.43720(17) 0.64248(17) 0.4412(4) 0.0277(5) Uani d . 1
C C26 0.5163(3) 0.8396(3) -0.0087(7) 0.0352(8) Uani d . 1
H H26A 0.4673 0.8024 -0.1269 0.053 Uiso calc R 1
H H26B 0.578 0.884 -0.0846 0.053 Uiso calc R 1
H H26C 0.4949 0.877 0.0842 0.053 Uiso calc R 1
C C25 0.5651(3) 0.7113(3) -0.0064(7) 0.0414(9) Uani d . 1
H H25A 0.5163 0.6759 -0.1262 0.062 Uiso calc R 1
H H25B 0.574 0.6653 0.0888 0.062 Uiso calc R 1
H H25C 0.6268 0.7571 -0.0802 0.062 Uiso calc R 1
C C24 0.6070(3) 0.8248(4) 0.3409(7) 0.0484(12) Uani d . 1
H H24A 0.6146 0.7787 0.4393 0.073 Uiso calc R 1
H H24B 0.5861 0.862 0.4363 0.073 Uiso calc R 1
H H24C 0.6692 0.8692 0.267 0.073 Uiso calc R 1
C C1 0.6667 0.3333 0.5087(9) 0.0152(9) Uani d S 1
C C2A 0.6491(5) 0.4159(5) 0.6115(10) 0.0177(13) Uani d P 0.5
C C3 0.5742(2) 0.4380(2) 0.4834(5) 0.0213(6) Uani d . 1
C C2B 0.5901(5) 0.3587(5) 0.6001(9) 0.0165(12) Uani d P 0.5
O O1B 0.5399(3) 0.3127(4) 0.7691(8) 0.0292(13) Uani d P 0.5
O O1A 0.6969(3) 0.4637(3) 0.7792(8) 0.0246(11) Uani d P 0.5
C C6B 0.4861(8) 0.3859(8) 0.3118(19) 0.036(2) Uani d P 0.5
H H6B1 0.438 0.3231 0.3769 0.054 Uiso calc PR 0.5
H H6B2 0.509 0.3757 0.1621 0.054 Uiso calc PR 0.5
H H6B3 0.4564 0.4264 0.2892 0.054 Uiso calc PR 0.5
C C6A 0.5018(6) 0.3565(7) 0.3190(17) 0.0267(18) Uani d P 0.5
H H6A1 0.4625 0.2971 0.4087 0.04 Uiso calc PR 0.5
H H6A2 0.5379 0.3441 0.199 0.04 Uiso calc PR 0.5
H H6A3 0.4593 0.3768 0.2456 0.04 Uiso calc PR 0.5
C C4B 0.5527(9) 0.4962(9) 0.6719(19) 0.042(2) Uani d P 0.5
H H4B1 0.5117 0.4518 0.7942 0.062 Uiso calc PR 0.5
H H4B2 0.5191 0.5269 0.5994 0.062 Uiso calc PR 0.5
H H4B3 0.614 0.5463 0.7397 0.062 Uiso calc PR 0.5
C C4A 0.5104(8) 0.4526(8) 0.6807(18) 0.034(2) Uani d P 0.5
H H4A1 0.4726 0.3918 0.7667 0.051 Uiso calc PR 0.5
H H4A2 0.4662 0.4707 0.6071 0.051 Uiso calc PR 0.5
H H4A3 0.5536 0.504 0.7878 0.051 Uiso calc PR 0.5
C C5A 0.6358(8) 0.5311(6) 0.3406(17) 0.037(2) Uani d P 0.5
H H5A1 0.6821 0.5827 0.4432 0.056 Uiso calc PR 0.5
H H5A2 0.5932 0.5516 0.2682 0.056 Uiso calc PR 0.5
H H5A3 0.6713 0.5183 0.2197 0.056 Uiso calc PR 0.5
C C5B 0.6652(7) 0.5125(7) 0.333(2) 0.041(3) Uani d P 0.5
H H5B1 0.7111 0.4886 0.3188 0.061 Uiso calc PR 0.5
H H5B2 0.6972 0.576 0.4098 0.061 Uiso calc PR 0.5
H H5B3 0.6433 0.5187 0.1784 0.061 Uiso calc PR 0.5
H H1 0.6667 0.3333 0.324(16) 0.06(2) Uiso calc PR 1

loop_
_atom_site_aniso_label
_atom_site_aniso_U_11
_atom_site_aniso_U_22
_atom_site_aniso_U_33
_atom_site_aniso_U_12
_atom_site_aniso_U_13
_atom_site_aniso_U_23
C11 0.0158(13) 0.0158(13) 0.015(2) 0.0079(6) 0 0
C13 0.0190(14) 0.0300(16) 0.0190(14) 0.0091(12) 0.0007(11) 0.0030(12)
O11 0.0225(11) 0.0259(11) 0.0266(12) 0.0101(9) -0.0046(9) -0.0079(9)
C12 0.0157(13) 0.0190(14) 0.0179(14) 0.0061(11) -0.0023(10) 0.0021(11)
C15 0.0225(16) 0.0418(19) 0.0382(18) 0.0215(15) 0.0040(13) -0.0034(15)
C16 0.037(2) 0.0262(17) 0.041(2) 0.0030(15) 0.0124(16) 0.0116(15)
C14 0.0206(17) 0.085(3) 0.034(2) 0.028(2) -0.0037(14) -0.005(2)
C21 0.0156(13) 0.0156(13) 0.012(2) 0.0078(7) 0 0
C23 0.0145(13) 0.0292(15) 0.0197(15) 0.0079(12) 0.0011(11) -0.0001(12)
C22 0.0166(13) 0.0167(13) 0.0200(14) 0.0107(11) -0.0011(10) -0.0041(10)
O21 0.0280(12) 0.0326(12) 0.0245(12) 0.0166(10) -0.0043(9) 0.0049(9)
C26 0.0239(16) 0.0331(18) 0.042(2) 0.0096(14) 0.0108(14) 0.0175(15)
C25 0.035(2) 0.050(2) 0.041(2) 0.0233(18) 0.0160(16) 0.0011(17)
C24 0.0198(17) 0.060(3) 0.0296(19) -0.0069(16) -0.0052(14) -0.0051(18)
C1 0.0128(13) 0.0128(13) 0.020(2) 0.0064(6) 0 0
C2A 0.019(3) 0.018(3) 0.017(3) 0.010(3) 0.003(2) 0.002(2)
C3 0.0254(15) 0.0236(14) 0.0226(15) 0.0180(12) 0.0009(12) 0.0024(11)
C2B 0.016(3) 0.022(3) 0.012(3) 0.010(3) -0.003(2) -0.002(2)
O1B 0.030(3) 0.036(3) 0.024(3) 0.018(2) 0.0127(18) 0.0074(18)
O1A 0.023(2) 0.025(2) 0.028(3) 0.0142(19) -0.0047(17) -0.0094(18)
C6B 0.034(5) 0.034(5) 0.038(4) 0.016(4) -0.010(3) 0.006(4)
C6A 0.016(4) 0.029(5) 0.034(4) 0.010(3) -0.004(3) 0.004(4)
C4B 0.063(7) 0.048(6) 0.030(5) 0.041(6) 0.000(5) -0.005(5)
C4A 0.038(5) 0.047(6) 0.028(4) 0.030(4) -0.004(4) -0.007(5)
C5A 0.039(5) 0.012(3) 0.045(5) 0.001(3) -0.011(4) 0.004(3)
C5B 0.028(4) 0.031(5) 0.071(6) 0.020(4) 0.002(4) 0.023(4)

loop_
_atom_type_symbol
_atom_type_description
_atom_type_scat_dispersion_real
_atom_type_scat_dispersion_imag
_atom_type_scat_source
C C 0.0033 0 'International Tables Vol C Tables 4.2.6.8 and 6.1.1.4'
H H 0 0 'International Tables Vol C Tables 4.2.6.8 and 6.1.1.4'
O O 0.0106 0 'International Tables Vol C Tables 4.2.6.8 and 6.1.1.4'

loop_
_geom_angle_atom_site_label_1
_geom_angle_atom_site_label_2
_geom_angle_atom_site_label_3
_geom_angle_site_symmetry_1
_geom_angle_site_symmetry_3
_geom_angle
C12 C11 C12 . 3 107.8(2)
C12 C11 C12 . 2 107.8(2)
C12 C11 C12 3 2 107.8(2)
C12 C11 H11 . . 111.1
C12 C11 H11 3 . 111.1
C12 C11 H11 2 . 111.1
C16 C13 C15 . . 108.5(3)
C16 C13 C14 . . 111.2(3)
C15 C13 C14 . . 108.7(3)
C16 C13 C12 . . 106.5(3)
C15 C13 C12 . . 113.6(3)
C14 C13 C12 . . 108.4(3)
O11 C12 C13 . . 120.8(3)
O11 C12 C11 . . 119.0(3)
C13 C12 C11 . . 120.1(3)
C13 C15 H15A . . 109.5
C13 C15 H15B . . 109.5
H15A C15 H15B . . 109.5
C13 C15 H15C . . 109.5
H15A C15 H15C . . 109.5
H15B C15 H15C . . 109.5
C13 C16 H16A . . 109.5
C13 C16 H16B . . 109.5
H16A C16 H16B . . 109.5
C13 C16 H16C . . 109.5
H16A C16 H16C . . 109.5
H16B C16 H16C . . 109.5
C13 C14 H14A . . 109.5
C13 C14 H14B . . 109.5
H14A C14 H14B . . 109.5
C13 C14 H14C . . 109.5
H14A C14 H14C . . 109.5
H14B C14 H14C . . 109.5
C22 C21 C22 2_665 3_565 108.4(2)
C22 C21 C22 2_665 . 108.4(2)
C22 C21 C22 3_565 . 108.4(2)
C22 C21 H21 2_665 . 110.5
C22 C21 H21 3_565 . 110.5
C22 C21 H21 . . 110.5
C24 C23 C26 . . 111.0(3)
C24 C23 C22 . . 108.9(3)
C26 C23 C22 . . 114.6(2)
C24 C23 C25 . . 109.6(3)
C26 C23 C25 . . 107.1(3)
C22 C23 C25 . . 105.4(3)
O21 C22 C21 . . 118.5(3)
O21 C22 C23 . . 121.5(2)
C21 C22 C23 . . 119.9(2)
C23 C26 H26A . . 109.5
C23 C26 H26B . . 109.5
H26A C26 H26B . . 109.5
C23 C26 H26C . . 109.5
H26A C26 H26C . . 109.5
H26B C26 H26C . . 109.5
C23 C25 H25A . . 109.5
C23 C25 H25B . . 109.5
H25A C25 H25B . . 109.5
C23 C25 H25C . . 109.5
H25A C25 H25C . . 109.5
H25B C25 H25C . . 109.5
C23 C24 H24A . . 109.5
C23 C24 H24B . . 109.5
H24A C24 H24B . . 109.5
C23 C24 H24C . . 109.5
H24A C24 H24C . . 109.5
H24B C24 H24C . . 109.5
C2B C1 H1 . . 109.8(2)
O1A C2A C3 . . 122.0(5)
O1A C2A O1B . . 100.0(4)
C3 C2A O1B . . 87.2(4)
C5A C3 C6A . . 109.1(5)
C2B C3 C6B . . 107.9(5)
C2B C3 C4B . . 110.6(5)
C6B C3 C4B . . 110.2(7)
C5A C3 C2A . . 106.0(5)
C6A C3 C2A . . 115.2(5)
C2B C3 C5B . . 112.5(4)
C6B C3 C5B . . 106.9(6)
C4B C3 C5B . . 108.8(6)
C5A C3 C4A . . 112.3(6)
C6A C3 C4A . . 106.9(5)
C2A C3 C4A . . 107.5(5)
O1B C2B C1 . . 118.1(5)
O1B C2B C3 . . 119.9(5)
C1 C2B C3 . . 122.0(4)
C3 C6B H6B1 . . 109.5
C3 C6B H6B2 . . 109.5
H6B1 C6B H6B2 . . 109.5
C3 C6B H6B3 . . 109.5
H6B1 C6B H6B3 . . 109.5
H6B2 C6B H6B3 . . 109.5
C3 C6A H6A1 . . 109.5
C3 C6A H6A2 . . 109.5
H6A1 C6A H6A2 . . 109.5
C3 C6A H6A3 . . 109.5
H6A1 C6A H6A3 . . 109.5
H6A2 C6A H6A3 . . 109.5
C3 C4B H4B1 . . 109.5
C3 C4B H4B2 . . 109.5
H4B1 C4B H4B2 . . 109.5
C3 C4B H4B3 . . 109.5
H4B1 C4B H4B3 . . 109.5
H4B2 C4B H4B3 . . 109.5
C3 C4A H4A1 . . 109.5
C3 C4A H4A2 . . 109.5
H4A1 C4A H4A2 . . 109.5
C3 C4A H4A3 . . 109.5
H4A1 C4A H4A3 . . 109.5
H4A2 C4A H4A3 . . 109.5
C3 C5A H5A1 . . 109.5
C3 C5A H5A2 . . 109.5
H5A1 C5A H5A2 . . 109.5
C3 C5A H5A3 . . 109.5
H5A1 C5A H5A3 . . 109.5
H5A2 C5A H5A3 . . 109.5
C3 C5B H5B1 . . 109.5
C3 C5B H5B2 . . 109.5
H5B1 C5B H5B2 . . 109.5
C3 C5B H5B3 . . 109.5
H5B1 C5B H5B3 . . 109.5
H5B2 C5B H5B3 . . 109.5

loop_
_geom_bond_atom_site_label_1
_geom_bond_atom_site_label_2
_geom_bond_site_symmetry_2
_geom_bond_distance
C11 C12 . 1.540(3)
C11 C12 3 1.540(3)
C11 C12 2 1.540(3)
C11 H11 . 0.98
C13 C16 . 1.526(5)
C13 C15 . 1.528(5)
C13 C14 . 1.529(4)
C13 C12 . 1.536(4)
O11 C12 . 1.211(4)
C15 H15A . 0.96
C15 H15B . 0.96
C15 H15C . 0.96
C16 H16A . 0.96
C16 H16B . 0.96
C16 H16C . 0.96
C14 H14A . 0.96
C14 H14B . 0.96
C14 H14C . 0.96
C21 C22 2_665 1.536(3)
C21 C22 3_565 1.536(3)
C21 C22 . 1.536(3)
C21 H21 . 0.98
C23 C24 . 1.512(4)
C23 C26 . 1.527(5)
C23 C22 . 1.538(4)
C23 C25 . 1.545(5)
C22 O21 . 1.211(4)
C26 H26A . 0.96
C26 H26B . 0.96
C26 H26C . 0.96
C25 H25A . 0.96
C25 H25B . 0.96
C25 H25C . 0.96
C24 H24A . 0.96
C24 H24B . 0.96
C24 H24C . 0.96
C1 C2B 2_655 1.523(6)
C1 C2B 3_665 1.523(6)
C1 C2B . 1.523(6)
C1 C2A 3_665 1.556(6)
C1 C2A 2_655 1.556(6)
C1 H1 . 1.04(9)
C2A O1A . 1.204(8)
C2A C3 . 1.551(6)
C3 C5A . 1.512(9)
C3 C6A . 1.522(10)
C3 C2B . 1.526(6)
C3 C6B . 1.539(10)
C3 C4B . 1.540(11)
C3 C5B . 1.559(10)
C3 C4A . 1.584(10)
C2B O1B . 1.215(8)
C6B H6B1 . 0.96
C6B H6B2 . 0.96
C6B H6B3 . 0.96
C6A H6A1 . 0.96
C6A H6A2 . 0.96
C6A H6A3 . 0.96
C4B H4B1 . 0.96
C4B H4B2 . 0.96
C4B H4B3 . 0.96
C4A H4A1 . 0.96
C4A H4A2 . 0.96
C4A H4A3 . 0.96
C5A H5A1 . 0.96
C5A H5A2 . 0.96
C5A H5A3 . 0.96
C5B H5B1 . 0.96
C5B H5B2 . 0.96
C5B H5B3 . 0.96
